data_7004988
loop_
_publ_author_name
'Izod, Keith'
'Stewart, John C.'
'Clegg, William'
'Harrington, Ross W.'

_publ_section_title
;
 Alkali metal complexes of sterically demanding amino-functionalized
 secondary phosphanide ligands.
;
_journal_issue 2
_journal_name_full 'Dalton transactions (Cambridge, England : 2003)'
_journal_page_first 257
_journal_page_last 264
_journal_paper_doi 10.1039/b614373c
_journal_year 2007
_chemical_formula_moiety 'C24 H52 K N4 P Si2'
_chemical_formula_sum 'C24 H52 K N4 P Si2'
_chemical_formula_weight 522.95
_chemical_name_systematic
;
?
;
_space_group_IT_number 14
_symmetry_cell_setting monoclinic
_symmetry_space_group_name_Hall '-P 2ybc'
_symmetry_space_group_name_H-M 'P 1 21/c 1'
_atom_sites_solution_hydrogens geom
_atom_sites_solution_primary direct
_atom_sites_solution_secondary difmap
_audit_creation_method SHELXL-97
_cell_angle_alpha 90.00
_cell_angle_beta 93.555(2)
_cell_angle_gamma 90.00
_cell_formula_units_Z 4
_cell_length_a 14.4291(19)
_cell_length_b 11.2424(15)
_cell_length_c 19.756(3)
_cell_measurement_reflns_used 6111
_cell_measurement_temperature 150(2)
_cell_measurement_theta_max 28.25
_cell_measurement_theta_min 2.30
_cell_volume 3198.6(8)
_computing_cell_refinement 'Bruker SAINT'
_computing_data_collection 'Bruker SMART'
_computing_data_reduction 'Bruker SAINT'
_computing_molecular_graphics 'Bruker SHELXTL'
_computing_publication_material 'Bruker SHELXTL and local programs'
_computing_structure_refinement 'SHELXL-97 (Sheldrick, 1997)'
_computing_structure_solution SIR2002
_diffrn_ambient_temperature 150(2)
_diffrn_measured_fraction_theta_full 0.999
_diffrn_measured_fraction_theta_max 0.999
_diffrn_measurement_device_type 'Bruker SMART 1K CCD diffractometer'
_diffrn_measurement_method 'thin-slice \w scans'
_diffrn_radiation_monochromator graphite
_diffrn_radiation_source 'sealed tube'
_diffrn_radiation_type MoK\a
_diffrn_radiation_wavelength 0.71073
_diffrn_reflns_av_R_equivalents 0.0307
_diffrn_reflns_av_sigmaI/netI 0.0263
_diffrn_reflns_limit_h_max 17
_diffrn_reflns_limit_h_min -17
_diffrn_reflns_limit_k_max 13
_diffrn_reflns_limit_k_min -13
_diffrn_reflns_limit_l_max 23
_diffrn_reflns_limit_l_min -23
_diffrn_reflns_number 22885
_diffrn_reflns_theta_full 25.00
_diffrn_reflns_theta_max 25.00
_diffrn_reflns_theta_min 2.07
_diffrn_standards_number 0
_exptl_absorpt_coefficient_mu 0.308
_exptl_absorpt_correction_T_max 0.915
_exptl_absorpt_correction_T_min 0.880
_exptl_absorpt_correction_type multi-scan
_exptl_absorpt_process_details SADABS
_exptl_crystal_colour colourless
_exptl_crystal_density_diffrn 1.086
_exptl_crystal_density_method 'not measured'
_exptl_crystal_description block
_exptl_crystal_F_000 1144
_exptl_crystal_size_max 0.42
_exptl_crystal_size_mid 0.30
_exptl_crystal_size_min 0.30
_refine_diff_density_max 1.287
_refine_diff_density_min -0.535
_refine_diff_density_rms 0.062
_refine_ls_extinction_method none
_refine_ls_goodness_of_fit_ref 1.094
_refine_ls_hydrogen_treatment constr
_refine_ls_matrix_type full
_refine_ls_number_parameters 311
_refine_ls_number_reflns 5630
_refine_ls_number_restraints 0
_refine_ls_restrained_S_all 1.094
_refine_ls_R_factor_all 0.0675
_refine_ls_R_factor_gt 0.0531
_refine_ls_shift/su_max 0.000
_refine_ls_shift/su_mean 0.000
_refine_ls_structure_factor_coef Fsqd
_refine_ls_weighting_details 'calc w=1/[\s^2^(Fo^2^)+(0.0600P)^2^+4.7914P] where P=(Fo^2^+2Fc^2^)/3'
_refine_ls_weighting_scheme calc
_refine_ls_wR_factor_gt 0.1349
_refine_ls_wR_factor_ref 0.1486
_reflns_number_gt 4544
_reflns_number_total 5630
_reflns_threshold_expression I>2\s(I)
_cod_data_source_file b614373c.txt
_cod_data_source_block ki257_compound_9
_cod_original_cell_volume 3198.5(7)
_cod_original_sg_symbol_H-M 'P 21/c'
_cod_database_code 7004988

loop_
_symmetry_equiv_pos_as_xyz
'x, y, z'
'-x, y+1/2, -z+1/2'
'-x, -y, -z'
'x, -y-1/2, z-1/2'

loop_
_atom_site_label
_atom_site_type_symbol
_atom_site_fract_x
_atom_site_fract_y
_atom_site_fract_z
_atom_site_U_iso_or_equiv
_atom_site_adp_type
_atom_site_occupancy
_atom_site_symmetry_multiplicity
_atom_site_calc_flag
_atom_site_refinement_flags
_atom_site_disorder_assembly
_atom_site_disorder_group
K K 0.76082(5) 0.38693(7) 0.36405(3) 0.0405(2) Uani 1 1 d . A .
P P 0.79376(5) 0.57487(6) 0.48616(4) 0.02544(19) Uani 1 1 d . A .
Si1 Si 0.72011(6) 0.79076(8) 0.40912(5) 0.0347(2) Uani 1 1 d . . .
Si2 Si 0.73462(7) 0.78435(8) 0.57260(5) 0.0398(2) Uani 1 1 d . . .
N1 N 0.85351(17) 0.3146(2) 0.49000(13) 0.0320(6) Uani 1 1 d . . .
N2 N 0.58944(19) 0.3475(3) 0.28985(15) 0.0464(7) Uani 1 1 d . . .
N3 N 0.7662(2) 0.2223(3) 0.25357(14) 0.0456(7) Uani 1 1 d . A .
N4 N 0.9127(2) 0.4081(3) 0.28357(16) 0.0546(8) Uani 1 1 d . . .
C1 C 0.71184(19) 0.7066(2) 0.49002(15) 0.0288(6) Uani 1 1 d . . .
H1 H 0.6474 0.6737 0.4898 0.035 Uiso 1 1 calc R . .
C2 C 0.6492(3) 0.9312(3) 0.4080(2) 0.0537(10) Uani 1 1 d . . .
H2A H 0.5857 0.9125 0.4195 0.081 Uiso 1 1 calc R . .
H2B H 0.6478 0.9667 0.3626 0.081 Uiso 1 1 calc R . .
H2C H 0.6770 0.9875 0.4412 0.081 Uiso 1 1 calc R . .
C3 C 0.6694(3) 0.6986(3) 0.33702(18) 0.0504(9) Uani 1 1 d . . .
H3A H 0.7128 0.6348 0.3270 0.076 Uiso 1 1 calc R . .
H3B H 0.6583 0.7489 0.2968 0.076 Uiso 1 1 calc R . .
H3C H 0.6105 0.6639 0.3495 0.076 Uiso 1 1 calc R . .
C4 C 0.8421(2) 0.8307(3) 0.3909(2) 0.0511(9) Uani 1 1 d . . .
H4A H 0.8826 0.7617 0.3996 0.077 Uiso 1 1 calc R . .
H4B H 0.8635 0.8968 0.4203 0.077 Uiso 1 1 calc R . .
H4C H 0.8440 0.8546 0.3433 0.077 Uiso 1 1 calc R . .
C5 C 0.7359(3) 0.6791(3) 0.64606(17) 0.0490(9) Uani 1 1 d . . .
H5A H 0.7768 0.6118 0.6376 0.074 Uiso 1 1 calc R . .
H5B H 0.6728 0.6498 0.6515 0.074 Uiso 1 1 calc R . .
H5C H 0.7587 0.7205 0.6875 0.074 Uiso 1 1 calc R . .
C6 C 0.8506(3) 0.8605(4) 0.5736(2) 0.0659(12) Uani 1 1 d . . .
H6A H 0.8981 0.8032 0.5616 0.099 Uiso 1 1 calc R . .
H6B H 0.8665 0.8922 0.6191 0.099 Uiso 1 1 calc R . .
H6C H 0.8477 0.9258 0.5407 0.099 Uiso 1 1 calc R . .
C7 C 0.6441(4) 0.9006(3) 0.5880(3) 0.0727(14) Uani 1 1 d . . .
H7A H 0.5821 0.8663 0.5793 0.109 Uiso 1 1 calc R . .
H7B H 0.6517 0.9682 0.5575 0.109 Uiso 1 1 calc R . .
H7C H 0.6515 0.9277 0.6351 0.109 Uiso 1 1 calc R . .
C8 C 0.72545(18) 0.4507(2) 0.51381(13) 0.0235(6) Uani 1 1 d . . .
C9 C 0.6334(2) 0.4591(3) 0.53435(14) 0.0295(6) Uani 1 1 d . A .
H9A H 0.6077 0.5361 0.5396 0.035 Uiso 1 1 calc R . .
C10 C 0.5791(2) 0.3620(3) 0.54715(16) 0.0357(7) Uani 1 1 d . . .
H10A H 0.5172 0.3733 0.5596 0.043 Uiso 1 1 calc R A .
C11 C 0.6143(2) 0.2482(3) 0.54190(17) 0.0380(7) Uani 1 1 d . A .
H11A H 0.5766 0.1807 0.5495 0.046 Uiso 1 1 calc R . .
C12 C 0.7058(2) 0.2346(3) 0.52535(15) 0.0330(7) Uani 1 1 d . . .
H12A H 0.7311 0.1568 0.5231 0.040 Uiso 1 1 calc R A .
C13 C 0.76135(19) 0.3313(2) 0.51207(13) 0.0256(6) Uani 1 1 d . A .
C14 C 0.8763(3) 0.1937(3) 0.4690(2) 0.0518(10) Uani 1 1 d . . .
H14A H 0.8279 0.1648 0.4361 0.078 Uiso 1 1 calc R . .
H14B H 0.8799 0.1413 0.5088 0.078 Uiso 1 1 calc R . .
H14C H 0.9362 0.1941 0.4482 0.078 Uiso 1 1 calc R . .
C15 C 0.9279(2) 0.3608(3) 0.53666(18) 0.0410(8) Uani 1 1 d . . .
H15A H 0.9112 0.4404 0.5520 0.061 Uiso 1 1 calc R . .
H15B H 0.9858 0.3650 0.5133 0.061 Uiso 1 1 calc R . .
H15C H 0.9364 0.3077 0.5759 0.061 Uiso 1 1 calc R . .
C16 C 0.6012(3) 0.2892(5) 0.2233(3) 0.0746(13) Uani 1 1 d . . .
H16A H 0.5408 0.2550 0.2066 0.090 Uiso 1 1 calc R . .
H16B H 0.6183 0.3506 0.1904 0.090 Uiso 1 1 calc R . .
C17 C 0.6717(3) 0.1945(4) 0.2252(2) 0.0569(10) Uani 1 1 d . . .
H17A H 0.6769 0.1658 0.1783 0.068 Uiso 1 1 calc R . .
H17B H 0.6480 0.1274 0.2516 0.068 Uiso 1 1 calc R . .
C18 C 0.8135(4) 0.2917(5) 0.2024(2) 0.0860(17) Uani 1 1 d . . .
H18A H 0.8182 0.2417 0.1615 0.103 Uiso 1 1 calc R A .
H18B H 0.7744 0.3613 0.1893 0.103 Uiso 1 1 calc R . .
C19 C 0.9069(3) 0.3342(5) 0.2243(3) 0.0822(15) Uani 1 1 d . A .
H19A H 0.9475 0.2642 0.2330 0.099 Uiso 1 1 calc R . .
H19B H 0.9318 0.3793 0.1864 0.099 Uiso 1 1 calc R . .
C20 C 0.5251(3) 0.4445(4) 0.2723(3) 0.0778(14) Uani 1 1 d . . .
H20A H 0.5123 0.4889 0.3134 0.117 Uiso 1 1 calc R . .
H20B H 0.4670 0.4118 0.2518 0.117 Uiso 1 1 calc R . .
H20C H 0.5528 0.4980 0.2399 0.117 Uiso 1 1 calc R . .
C21 C 0.5488(4) 0.2736(6) 0.3383(3) 0.100(2) Uani 1 1 d . . .
H21A H 0.5388 0.3198 0.3793 0.150 Uiso 1 1 calc R . .
H21B H 0.5904 0.2067 0.3499 0.150 Uiso 1 1 calc R . .
H21C H 0.4891 0.2431 0.3192 0.150 Uiso 1 1 calc R . .
C22 C 0.8118(3) 0.1120(4) 0.2729(3) 0.0881(17) Uani 1 1 d . . .
H22A H 0.7721 0.0660 0.3017 0.132 Uiso 1 1 calc R A .
H22B H 0.8710 0.1292 0.2980 0.132 Uiso 1 1 calc R . .
H22C H 0.8233 0.0660 0.2321 0.132 Uiso 1 1 calc R . .
C23 C 0.984(3) 0.440(6) 0.337(2) 0.059(11) Uani 0.21(5) 1 d P A 1
H23A H 0.9574 0.4970 0.3685 0.089 Uiso 0.21(5) 1 calc PR A 1
H23B H 1.0372 0.4761 0.3170 0.089 Uiso 0.21(5) 1 calc PR A 1
H23C H 1.0036 0.3683 0.3625 0.089 Uiso 0.21(5) 1 calc PR A 1
C23A C 1.0067(11) 0.3876(19) 0.3166(10) 0.086(4) Uani 0.79(5) 1 d P A 2
H23D H 1.0146 0.4363 0.3577 0.130 Uiso 0.79(5) 1 calc PR A 2
H23E H 1.0538 0.4097 0.2852 0.130 Uiso 0.79(5) 1 calc PR A 2
H23F H 1.0136 0.3034 0.3287 0.130 Uiso 0.79(5) 1 calc PR A 2
C24 C 0.8970(4) 0.5318(5) 0.2660(3) 0.0946(17) Uani 1 1 d . A .
H24A H 0.8358 0.5404 0.2420 0.142 Uiso 1 1 calc R . .
H24B H 0.9450 0.5588 0.2366 0.142 Uiso 1 1 calc R . .
H24C H 0.8994 0.5800 0.3074 0.142 Uiso 1 1 calc R . .

loop_
_atom_site_aniso_label
_atom_site_aniso_U_11
_atom_site_aniso_U_22
_atom_site_aniso_U_33
_atom_site_aniso_U_23
_atom_site_aniso_U_13
_atom_site_aniso_U_12
K 0.0523(4) 0.0402(4) 0.0285(4) -0.0072(3) -0.0015(3) 0.0032(3)
P 0.0247(4) 0.0197(4) 0.0321(4) 0.0008(3) 0.0037(3) -0.0008(3)
Si1 0.0323(5) 0.0271(4) 0.0445(5) 0.0089(4) 0.0000(4) 0.0010(3)
Si2 0.0474(5) 0.0280(5) 0.0454(5) -0.0083(4) 0.0146(4) -0.0049(4)
N1 0.0281(13) 0.0254(13) 0.0430(15) 0.0039(11) 0.0058(11) 0.0025(10)
N2 0.0363(15) 0.0491(18) 0.0547(18) -0.0019(14) 0.0089(13) -0.0061(13)
N3 0.0500(17) 0.0435(17) 0.0444(16) -0.0155(13) 0.0119(13) -0.0081(14)
N4 0.0498(18) 0.060(2) 0.0529(19) 0.0032(16) -0.0030(15) -0.0202(16)
C1 0.0258(14) 0.0210(14) 0.0400(16) 0.0016(12) 0.0052(12) 0.0003(11)
C2 0.051(2) 0.0348(19) 0.074(3) 0.0117(18) -0.0046(19) 0.0085(16)
C3 0.056(2) 0.048(2) 0.045(2) 0.0041(16) -0.0041(17) 0.0027(17)
C4 0.042(2) 0.047(2) 0.065(2) 0.0217(18) 0.0098(17) -0.0019(16)
C5 0.060(2) 0.050(2) 0.0384(19) -0.0074(16) 0.0091(16) 0.0006(18)
C6 0.072(3) 0.066(3) 0.060(2) -0.021(2) 0.009(2) -0.033(2)
C7 0.101(4) 0.034(2) 0.089(3) 0.000(2) 0.051(3) 0.015(2)
C8 0.0242(14) 0.0229(14) 0.0232(13) 0.0008(11) -0.0005(11) -0.0020(11)
C9 0.0295(15) 0.0267(15) 0.0325(15) 0.0021(12) 0.0042(12) 0.0020(12)
C10 0.0262(15) 0.0415(18) 0.0399(17) 0.0059(14) 0.0052(13) -0.0039(13)
C11 0.0373(17) 0.0320(17) 0.0449(18) 0.0048(14) 0.0035(14) -0.0137(14)
C12 0.0391(17) 0.0252(15) 0.0344(16) 0.0018(12) 0.0006(13) -0.0014(13)
C13 0.0276(14) 0.0250(14) 0.0241(14) 0.0007(11) 0.0005(11) -0.0019(11)
C14 0.048(2) 0.0307(18) 0.079(3) -0.0013(17) 0.0204(19) 0.0085(15)
C15 0.0287(16) 0.0409(19) 0.053(2) 0.0150(16) -0.0013(14) 0.0006(14)
C16 0.057(3) 0.086(3) 0.080(3) -0.018(3) -0.006(2) -0.011(2)
C17 0.062(2) 0.054(2) 0.053(2) -0.0177(18) -0.0107(19) -0.0012(19)
C18 0.086(3) 0.127(5) 0.047(2) -0.028(3) 0.018(2) -0.039(3)
C19 0.061(3) 0.109(4) 0.080(3) -0.022(3) 0.033(2) -0.021(3)
C20 0.071(3) 0.061(3) 0.097(4) 0.010(3) -0.027(3) -0.005(2)
C21 0.068(3) 0.128(5) 0.106(4) 0.056(4) 0.011(3) -0.002(3)
C22 0.065(3) 0.066(3) 0.129(5) -0.042(3) -0.021(3) 0.020(2)
C23 0.039(14) 0.08(2) 0.063(18) 0.018(15) -0.007(11) -0.011(13)
C23A 0.060(6) 0.095(8) 0.101(8) 0.013(7) -0.021(5) -0.019(6)
C24 0.094(4) 0.076(4) 0.115(5) 0.007(3) 0.013(3) -0.009(3)

loop_
_atom_type_symbol
_atom_type_description
_atom_type_scat_dispersion_real
_atom_type_scat_dispersion_imag
_atom_type_scat_source
C C 0.0033 0.0016 'International Tables Vol C Tables 4.2.6.8 and 6.1.1.4'
H H 0.0000 0.0000 'International Tables Vol C Tables 4.2.6.8 and 6.1.1.4'
N N 0.0061 0.0033 'International Tables Vol C Tables 4.2.6.8 and 6.1.1.4'
Si Si 0.0817 0.0704 'International Tables Vol C Tables 4.2.6.8 and 6.1.1.4'
P P 0.1023 0.0942 'International Tables Vol C Tables 4.2.6.8 and 6.1.1.4'
K K 0.2009 0.2494 'International Tables Vol C Tables 4.2.6.8 and 6.1.1.4'

loop_
_geom_angle_atom_site_label_1
_geom_angle_atom_site_label_2
_geom_angle_atom_site_label_3
_geom_angle
_geom_angle_site_symmetry_1
_geom_angle_site_symmetry_3
_geom_angle_publ_flag
N4 K N2 114.16(9) . . ?
N4 K N3 64.09(9) . . ?
N2 K N3 64.43(9) . . ?
N4 K N1 100.23(9) . . ?
N2 K N1 138.62(8) . . ?
N3 K N1 116.39(8) . . ?
N4 K C13 128.26(9) . . ?
N2 K C13 115.02(8) . . ?
N3 K C13 127.68(9) . . ?
N1 K C13 28.31(7) . . ?
N4 K C8 134.45(8) . . ?
N2 K C8 109.78(8) . . ?
N3 K C8 152.27(8) . . ?
N1 K C8 48.46(7) . . ?
C13 K C8 27.18(7) . . ?
N4 K P 106.59(7) . . ?
N2 K P 125.05(7) . . ?
N3 K P 169.90(7) . . ?
N1 K P 59.79(5) . . ?
C13 K P 54.06(6) . . ?
C8 K P 33.18(5) . . ?
N4 K C18 44.31(10) . . ?
N2 K C18 73.23(10) . . ?
N3 K C18 24.36(11) . . ?
N1 K C18 126.12(12) . . ?
C13 K C18 147.33(12) . . ?
C8 K C18 174.35(12) . . ?
P K C18 148.76(9) . . ?
C8 P C1 103.70(12) . . ?
C8 P K 70.29(9) . . ?
C1 P K 118.59(10) . . ?
C1 Si1 C4 113.37(15) . . ?
C1 Si1 C3 109.14(15) . . ?
C4 Si1 C3 108.31(19) . . ?
C1 Si1 C2 111.85(16) . . ?
C4 Si1 C2 108.27(17) . . ?
C3 Si1 C2 105.56(18) . . ?
C1 Si2 C5 112.03(15) . . ?
C1 Si2 C6 109.39(16) . . ?
C5 Si2 C6 108.3(2) . . ?
C1 Si2 C7 112.3(2) . . ?
C5 Si2 C7 106.69(18) . . ?
C6 Si2 C7 107.9(2) . . ?
C13 N1 C14 115.8(2) . . ?
C13 N1 C15 114.7(2) . . ?
C14 N1 C15 109.8(3) . . ?
C13 N1 K 80.55(15) . . ?
C14 N1 K 96.8(2) . . ?
C15 N1 K 136.83(19) . . ?
C21 N2 C20 108.3(4) . . ?
C21 N2 C16 114.3(4) . . ?
C20 N2 C16 103.0(4) . . ?
C21 N2 K 97.3(3) . . ?
C20 N2 K 121.9(2) . . ?
C16 N2 K 112.5(2) . . ?
C22 N3 C17 108.3(3) . . ?
C22 N3 C18 114.3(4) . . ?
C17 N3 C18 107.9(3) . . ?
C22 N3 K 112.7(3) . . ?
C17 N3 K 111.0(2) . . ?
C18 N3 K 102.5(2) . . ?
C19 N4 C24 111.1(4) . . ?
C19 N4 C23 137(3) . . ?
C24 N4 C23 92(2) . . ?
C19 N4 C23A 106.0(12) . . ?
C24 N4 C23A 112.3(7) . . ?
C23 N4 C23A 31.4(19) . . ?
C19 N4 K 114.0(2) . . ?
C24 N4 K 95.8(3) . . ?
C23 N4 K 98.3(19) . . ?
C23A N4 K 117.6(8) . . ?
Si2 C1 Si1 119.65(15) . . ?
Si2 C1 P 108.95(15) . . ?
Si1 C1 P 106.73(14) . . ?
Si2 C1 H1 107.0 . . ?
Si1 C1 H1 107.0 . . ?
P C1 H1 107.0 . . ?
Si1 C2 H2A 109.5 . . ?
Si1 C2 H2B 109.5 . . ?
H2A C2 H2B 109.5 . . ?
Si1 C2 H2C 109.5 . . ?
H2A C2 H2C 109.5 . . ?
H2B C2 H2C 109.5 . . ?
Si1 C3 H3A 109.5 . . ?
Si1 C3 H3B 109.5 . . ?
H3A C3 H3B 109.5 . . ?
Si1 C3 H3C 109.5 . . ?
H3A C3 H3C 109.5 . . ?
H3B C3 H3C 109.5 . . ?
Si1 C4 H4A 109.5 . . ?
Si1 C4 H4B 109.5 . . ?
H4A C4 H4B 109.5 . . ?
Si1 C4 H4C 109.5 . . ?
H4A C4 H4C 109.5 . . ?
H4B C4 H4C 109.5 . . ?
Si2 C5 H5A 109.5 . . ?
Si2 C5 H5B 109.5 . . ?
H5A C5 H5B 109.5 . . ?
Si2 C5 H5C 109.5 . . ?
H5A C5 H5C 109.5 . . ?
H5B C5 H5C 109.5 . . ?
Si2 C6 H6A 109.5 . . ?
Si2 C6 H6B 109.5 . . ?
H6A C6 H6B 109.5 . . ?
Si2 C6 H6C 109.5 . . ?
H6A C6 H6C 109.5 . . ?
H6B C6 H6C 109.5 . . ?
Si2 C7 H7A 109.5 . . ?
Si2 C7 H7B 109.5 . . ?
H7A C7 H7B 109.5 . . ?
Si2 C7 H7C 109.5 . . ?
H7A C7 H7C 109.5 . . ?
H7B C7 H7C 109.5 . . ?
C9 C8 C13 114.5(2) . . ?
C9 C8 P 124.9(2) . . ?
C13 C8 P 120.5(2) . . ?
C9 C8 K 119.94(18) . . ?
C13 C8 K 71.49(15) . . ?
P C8 K 76.53(9) . . ?
C10 C9 C8 123.7(3) . . ?
C10 C9 H9A 118.1 . . ?
C8 C9 H9A 118.1 . . ?
C9 C10 C11 120.3(3) . . ?
C9 C10 H10A 119.8 . . ?
C11 C10 H10A 119.8 . . ?
C10 C11 C12 118.5(3) . . ?
C10 C11 H11A 120.7 . . ?
C12 C11 H11A 120.7 . . ?
C13 C12 C11 121.9(3) . . ?
C13 C12 H12A 119.1 . . ?
C11 C12 H12A 119.1 . . ?
C12 C13 N1 120.8(3) . . ?
C12 C13 C8 120.9(3) . . ?
N1 C13 C8 118.0(2) . . ?
C12 C13 K 112.51(19) . . ?
N1 C13 K 71.15(15) . . ?
C8 C13 K 81.33(15) . . ?
N1 C14 H14A 109.5 . . ?
N1 C14 H14B 109.5 . . ?
H14A C14 H14B 109.5 . . ?
N1 C14 H14C 109.5 . . ?
H14A C14 H14C 109.5 . . ?
H14B C14 H14C 109.5 . . ?
N1 C15 H15A 109.5 . . ?
N1 C15 H15B 109.5 . . ?
H15A C15 H15B 109.5 . . ?
N1 C15 H15C 109.5 . . ?
H15A C15 H15C 109.5 . . ?
H15B C15 H15C 109.5 . . ?
C17 C16 N2 114.3(4) . . ?
C17 C16 H16A 108.7 . . ?
N2 C16 H16A 108.7 . . ?
C17 C16 H16B 108.7 . . ?
N2 C16 H16B 108.7 . . ?
H16A C16 H16B 107.6 . . ?
C16 C17 N3 118.5(3) . . ?
C16 C17 H17A 107.7 . . ?
N3 C17 H17A 107.7 . . ?
C16 C17 H17B 107.7 . . ?
N3 C17 H17B 107.7 . . ?
H17A C17 H17B 107.1 . . ?
C19 C18 N3 115.2(4) . . ?
C19 C18 K 83.1(2) . . ?
N3 C18 K 53.18(18) . . ?
C19 C18 H18A 108.5 . . ?
N3 C18 H18A 108.5 . . ?
K C18 H18A 161.7 . . ?
C19 C18 H18B 108.5 . . ?
N3 C18 H18B 108.5 . . ?
K C18 H18B 81.1 . . ?
H18A C18 H18B 107.5 . . ?
N4 C19 C18 115.8(4) . . ?
N4 C19 H19A 108.3 . . ?
C18 C19 H19A 108.3 . . ?
N4 C19 H19B 108.3 . . ?
C18 C19 H19B 108.3 . . ?
H19A C19 H19B 107.4 . . ?
N2 C20 H20A 109.5 . . ?
N2 C20 H20B 109.5 . . ?
H20A C20 H20B 109.5 . . ?
N2 C20 H20C 109.5 . . ?
H20A C20 H20C 109.5 . . ?
H20B C20 H20C 109.5 . . ?
N2 C21 H21A 109.5 . . ?
N2 C21 H21B 109.5 . . ?
H21A C21 H21B 109.5 . . ?
N2 C21 H21C 109.5 . . ?
H21A C21 H21C 109.5 . . ?
H21B C21 H21C 109.5 . . ?
N3 C22 H22A 109.5 . . ?
N3 C22 H22B 109.5 . . ?
H22A C22 H22B 109.5 . . ?
N3 C22 H22C 109.5 . . ?
H22A C22 H22C 109.5 . . ?
H22B C22 H22C 109.5 . . ?
N4 C23 H23A 109.5 . . ?
N4 C23 H23B 109.5 . . ?
H23A C23 H23B 109.5 . . ?
N4 C23 H23C 109.5 . . ?
H23A C23 H23C 109.5 . . ?
H23B C23 H23C 109.5 . . ?
N4 C23A H23D 109.5 . . ?
N4 C23A H23E 109.5 . . ?
H23D C23A H23E 109.5 . . ?
N4 C23A H23F 109.5 . . ?
H23D C23A H23F 109.5 . . ?
H23E C23A H23F 109.5 . . ?
N4 C24 H24A 109.5 . . ?
N4 C24 H24B 109.5 . . ?
H24A C24 H24B 109.5 . . ?
N4 C24 H24C 109.5 . . ?
H24A C24 H24C 109.5 . . ?
H24B C24 H24C 109.5 . . ?

loop_
_geom_bond_atom_site_label_1
_geom_bond_atom_site_label_2
_geom_bond_distance
_geom_bond_site_symmetry_2
_geom_bond_publ_flag
K N4 2.797(3) . ?
K N2 2.830(3) . ?
K N3 2.866(3) . ?
K N1 2.869(3) . ?
K C13 2.990(3) . ?
K C8 3.117(3) . ?
K P 3.2198(10) . ?
K C18 3.496(4) . ?
P C8 1.812(3) . ?
P C1 1.899(3) . ?
Si1 C1 1.867(3) . ?
Si1 C4 1.873(3) . ?
Si1 C3 1.873(4) . ?
Si1 C2 1.881(4) . ?
Si2 C1 1.862(3) . ?
Si2 C5 1.872(4) . ?
Si2 C6 1.879(4) . ?
Si2 C7 1.885(4) . ?
N1 C13 1.437(4) . ?
N1 C14 1.464(4) . ?
N1 C15 1.465(4) . ?
N2 C21 1.422(5) . ?
N2 C20 1.460(5) . ?
N2 C16 1.488(5) . ?
N3 C22 1.444(5) . ?
N3 C17 1.474(5) . ?
N3 C18 1.477(6) . ?
N4 C19 1.435(6) . ?
N4 C24 1.448(6) . ?
N4 C23 1.47(3) . ?
N4 C23A 1.486(12) . ?
C1 H1 1.000 . ?
C2 H2A 0.980 . ?
C2 H2B 0.980 . ?
C2 H2C 0.980 . ?
C3 H3A 0.980 . ?
C3 H3B 0.980 . ?
C3 H3C 0.980 . ?
C4 H4A 0.980 . ?
C4 H4B 0.980 . ?
C4 H4C 0.980 . ?
C5 H5A 0.980 . ?
C5 H5B 0.980 . ?
C5 H5C 0.980 . ?
C6 H6A 0.980 . ?
C6 H6B 0.980 . ?
C6 H6C 0.980 . ?
C7 H7A 0.980 . ?
C7 H7B 0.980 . ?
C7 H7C 0.980 . ?
C8 C9 1.416(4) . ?
C8 C13 1.440(4) . ?
C9 C10 1.376(4) . ?
C9 H9A 0.950 . ?
C10 C11 1.383(5) . ?
C10 H10A 0.950 . ?
C11 C12 1.389(4) . ?
C11 H11A 0.950 . ?
C12 C13 1.385(4) . ?
C12 H12A 0.950 . ?
C14 H14A 0.980 . ?
C14 H14B 0.980 . ?
C14 H14C 0.980 . ?
C15 H15A 0.980 . ?
C15 H15B 0.980 . ?
C15 H15C 0.980 . ?
C16 C17 1.473(6) . ?
C16 H16A 0.990 . ?
C16 H16B 0.990 . ?
C17 H17A 0.990 . ?
C17 H17B 0.990 . ?
C18 C19 1.469(6) . ?
C18 H18A 0.990 . ?
C18 H18B 0.990 . ?
C19 H19A 0.990 . ?
C19 H19B 0.990 . ?
C20 H20A 0.980 . ?
C20 H20B 0.980 . ?
C20 H20C 0.980 . ?
C21 H21A 0.980 . ?
C21 H21B 0.980 . ?
C21 H21C 0.980 . ?
C22 H22A 0.980 . ?
C22 H22B 0.980 . ?
C22 H22C 0.980 . ?
C23 H23A 0.980 . ?
C23 H23B 0.980 . ?
C23 H23C 0.980 . ?
C23A H23D 0.980 . ?
C23A H23E 0.980 . ?
C23A H23F 0.980 . ?
C24 H24A 0.980 . ?
C24 H24B 0.980 . ?
C24 H24C 0.980 . ?
